data_4306184
loop_
_publ_author_name
'Brian J. Fox'
'Queena Y. Sun'
'Antonio G. DiPasquale'
'Alexander R. Fox'
'Arnold L. Rheingold'
'Joshua S. Figueroa'

_publ_section_title
;
Solution Behavior and Structural Properties of Cu(I) Complexes
Featuringm-Terphenyl Isocyanides
;
_journal_name_full 'Inorganic Chemistry'
_journal_page_first 9010
_journal_page_last 9020
_journal_paper_doi 10.1021/ic8010986
_journal_volume 47
_journal_year 2008
_chemical_formula_sum 'C82 H81 Cu F3 N3 O3 S'
_chemical_formula_weight 1309.10
_chemical_name_common '[(C6H6)Cu(CNArMes2)3]OTf'
_chemical_name_systematic
; 
 ? 
;
_space_group_IT_number 19
_symmetry_cell_setting orthorhombic
_symmetry_space_group_name_Hall 'P 2ac 2ab'
_symmetry_space_group_name_H-M 'P 21 21 21'
_atom_sites_solution_hydrogens geom
_atom_sites_solution_primary direct
_atom_sites_solution_secondary difmap
_audit_creation_method SHELXL-97
_cell_angle_alpha 90.00
_cell_angle_beta 90.00
_cell_angle_gamma 90.00
_cell_formula_units_Z 4
_cell_length_a 13.649(3)
_cell_length_b 20.164(4)
_cell_length_c 25.500(5)
_cell_measurement_reflns_used 9868
_cell_measurement_temperature 100(2)
_cell_measurement_theta_max 25.36
_cell_measurement_theta_min 2.41
_cell_volume 7018(2)
_computing_cell_refinement 'Bruker SMART'
_computing_data_collection 'Bruker SMART'
_computing_data_reduction 'Bruker SAINT'
_computing_molecular_graphics 'Bruker SHELXTL'
_computing_publication_material 'Bruker SHELXTL'
_computing_structure_refinement 'SHELXL-97 (Sheldrick, 1997)'
_computing_structure_solution 'SHELXS-97 (Sheldrick, 1990)'
_diffrn_ambient_temperature 100(2)
_diffrn_measured_fraction_theta_full 0.998
_diffrn_measured_fraction_theta_max 0.993
_diffrn_measurement_device_type 'CCD area detector'
_diffrn_measurement_method 'phi and omega scans'
_diffrn_radiation_monochromator graphite
_diffrn_radiation_source 'fine-focus sealed tube'
_diffrn_radiation_type MoK\a
_diffrn_radiation_wavelength 0.71073
_diffrn_reflns_av_R_equivalents 0.0766
_diffrn_reflns_av_sigmaI/netI 0.0933
_diffrn_reflns_limit_h_max 16
_diffrn_reflns_limit_h_min -16
_diffrn_reflns_limit_k_max 24
_diffrn_reflns_limit_k_min -24
_diffrn_reflns_limit_l_max 30
_diffrn_reflns_limit_l_min -30
_diffrn_reflns_number 39976
_diffrn_reflns_theta_full 25.00
_diffrn_reflns_theta_max 25.56
_diffrn_reflns_theta_min 1.60
_exptl_absorpt_coefficient_mu 0.400
_exptl_absorpt_correction_T_max 0.9101
_exptl_absorpt_correction_T_min 0.8760
_exptl_absorpt_correction_type multi-scan
_exptl_absorpt_process_details SADABS
_exptl_crystal_colour yellow
_exptl_crystal_density_diffrn 1.239
_exptl_crystal_density_method 'not measured'
_exptl_crystal_description block
_exptl_crystal_F_000 2760
_exptl_crystal_size_max 0.34
_exptl_crystal_size_mid 0.30
_exptl_crystal_size_min 0.24
_refine_diff_density_max 0.631
_refine_diff_density_min -0.424
_refine_diff_density_rms 0.068
_refine_ls_abs_structure_details 'Flack H D (1983), Acta Cryst. A39, 876-881'
_refine_ls_abs_structure_Flack -0.029(13)
_refine_ls_extinction_method none
_refine_ls_goodness_of_fit_ref 1.008
_refine_ls_hydrogen_treatment constr
_refine_ls_matrix_type full
_refine_ls_number_parameters 838
_refine_ls_number_reflns 13008
_refine_ls_number_restraints 0
_refine_ls_restrained_S_all 1.008
_refine_ls_R_factor_all 0.0831
_refine_ls_R_factor_gt 0.0576
_refine_ls_shift/su_max 0.017
_refine_ls_shift/su_mean 0.001
_refine_ls_structure_factor_coef Fsqd
_refine_ls_weighting_details 'calc w=1/[\s^2^(Fo^2^)+(0.0670P)^2^+3.7000P] where P=(Fo^2^+2Fc^2^)/3'
_refine_ls_weighting_scheme calc
_refine_ls_wR_factor_gt 0.1322
_refine_ls_wR_factor_ref 0.1467
_reflns_number_gt 10029
_reflns_number_total 13008
_reflns_threshold_expression >2sigma(I)
_cod_data_source_file ic8010986_si_002_7.cif
_cod_data_source_block jfig19
_cod_depositor_comments
;
The following automatic conversions were performed:
'_symmetry_cell_setting' value 'Orthorhombic' changed to 'orthorhombic'
according to '/home/saulius/struct/CIF-dictionaries/cif_core.dic'
dictionary named 'cif_core.dic' version 2.4.1 from 2010-06-29.

Automatic conversion script
Id: cif_fix_enum 1527 2010-12-29 10:47:43Z saulius 
;
_cod_database_code 4306184

loop_
_symmetry_equiv_pos_as_xyz
'x, y, z'
'-x+1/2, -y, z+1/2'
'-x, y+1/2, -z+1/2'
'x+1/2, -y+1/2, -z'

loop_
_atom_site_label
_atom_site_type_symbol
_atom_site_fract_x
_atom_site_fract_y
_atom_site_fract_z
_atom_site_U_iso_or_equiv
_atom_site_adp_type
_atom_site_occupancy
_atom_site_symmetry_multiplicity
_atom_site_calc_flag
_atom_site_refinement_flags
_atom_site_disorder_assembly
_atom_site_disorder_group
Cu1 Cu 0.96562(4) 0.02455(2) 0.938171(19) 0.02199(13) Uani 1 1 d . . .
S1 S 1.62740(9) 0.27537(6) 0.82138(5) 0.0284(3) Uani 1 1 d . . .
F1 F 1.5923(2) 0.15489(14) 0.78638(10) 0.0393(7) Uani 1 1 d . . .
F2 F 1.7378(2) 0.16849(14) 0.81601(11) 0.0422(7) Uani 1 1 d . . .
F3 F 1.6983(2) 0.20916(16) 0.74117(10) 0.0477(8) Uani 1 1 d . . .
O1 O 1.7176(3) 0.31270(19) 0.82344(15) 0.0526(11) Uani 1 1 d . . .
O2 O 1.5902(3) 0.25250(16) 0.87136(12) 0.0353(8) Uani 1 1 d . . .
O3 O 1.5533(3) 0.29964(18) 0.78564(14) 0.0469(10) Uani 1 1 d . . .
N1 N 1.1087(3) 0.10545(17) 0.87017(13) 0.0211(8) Uani 1 1 d . . .
N2 N 0.7757(3) -0.03894(16) 0.89522(13) 0.0206(8) Uani 1 1 d . . .
N3 N 1.0283(3) -0.05721(16) 1.03422(13) 0.0187(7) Uani 1 1 d . . .
C1 C 1.0515(3) 0.0764(2) 0.89478(17) 0.0245(10) Uani 1 1 d . . .
C2 C 0.8478(3) -0.0150(2) 0.91117(18) 0.0271(11) Uani 1 1 d . . .
C3 C 1.0132(3) -0.0225(2) 0.99935(16) 0.0216(9) Uani 1 1 d . . .
C4 C 0.8499(4) 0.1122(3) 0.9901(2) 0.0383(13) Uani 1 1 d . . .
H4A H 0.8209 0.0705 0.9978 0.046 Uiso 1 1 calc R . .
C5 C 0.9211(4) 0.1375(3) 1.0227(2) 0.0396(13) Uani 1 1 d . . .
H5A H 0.9421 0.1128 1.0524 0.048 Uiso 1 1 calc R . .
C6 C 0.9615(4) 0.1983(3) 1.0126(2) 0.0390(12) Uani 1 1 d . . .
H6A H 1.0096 0.2166 1.0353 0.047 Uiso 1 1 calc R . .
C7 C 0.9307(4) 0.2324(3) 0.9684(2) 0.0375(13) Uani 1 1 d . . .
H7A H 0.9586 0.2746 0.9610 0.045 Uiso 1 1 calc R . .
C8 C 0.8619(4) 0.2075(2) 0.9353(2) 0.0377(12) Uani 1 1 d . . .
H8A H 0.8425 0.2316 0.9050 0.045 Uiso 1 1 calc R . .
C9 C 0.8207(4) 0.1466(2) 0.94652(19) 0.0369(12) Uani 1 1 d . . .
H9A H 0.7720 0.1286 0.9240 0.044 Uiso 1 1 calc R . .
C10 C 1.6653(4) 0.1991(3) 0.78996(17) 0.0303(12) Uani 1 1 d . . .
C11 C 1.1918(3) 0.1398(2) 0.85196(17) 0.0212(9) Uani 1 1 d . . .
C12 C 1.2697(3) 0.1479(2) 0.88786(16) 0.0203(9) Uani 1 1 d . . .
C13 C 1.3519(3) 0.1813(2) 0.87082(18) 0.0258(10) Uani 1 1 d . . .
H13A H 1.4051 0.1880 0.8943 0.031 Uiso 1 1 calc R . .
C14 C 1.3582(3) 0.2053(2) 0.82030(18) 0.0280(11) Uani 1 1 d . . .
H14A H 1.4158 0.2276 0.8090 0.034 Uiso 1 1 calc R . .
C15 C 1.2801(3) 0.1967(2) 0.78588(18) 0.0267(10) Uani 1 1 d . . .
H15A H 1.2851 0.2137 0.7512 0.032 Uiso 1 1 calc R . .
C16 C 1.1945(3) 0.1638(2) 0.80101(16) 0.0192(9) Uani 1 1 d . . .
C17 C 1.1115(3) 0.1555(2) 0.76340(16) 0.0200(9) Uani 1 1 d . . .
C18 C 1.1239(3) 0.1145(2) 0.71922(15) 0.0208(10) Uani 1 1 d . . .
C19 C 1.0471(4) 0.1075(2) 0.68477(16) 0.0247(10) Uani 1 1 d . . .
H19A H 1.0555 0.0801 0.6548 0.030 Uiso 1 1 calc R . .
C20 C 0.9570(4) 0.1393(2) 0.69210(15) 0.0228(9) Uani 1 1 d . . .
C21 C 0.9480(3) 0.1802(2) 0.73531(16) 0.0234(10) Uani 1 1 d . . .
H21A H 0.8879 0.2029 0.7407 0.028 Uiso 1 1 calc R . .
C22 C 1.0238(3) 0.18951(19) 0.77149(15) 0.0198(9) Uani 1 1 d . . .
C23 C 1.2579(3) 0.1218(2) 0.94287(17) 0.0202(9) Uani 1 1 d . . .
C24 C 1.2254(3) 0.1652(2) 0.98163(17) 0.0228(10) Uani 1 1 d . . .
C25 C 1.2102(3) 0.1406(2) 1.03215(17) 0.0266(10) Uani 1 1 d . . .
H25A H 1.1894 0.1701 1.0590 0.032 Uiso 1 1 calc R . .
C26 C 1.2246(4) 0.0746(2) 1.04396(17) 0.0291(11) Uani 1 1 d . . .
C27 C 1.2589(3) 0.0326(2) 1.00442(17) 0.0279(10) Uani 1 1 d . . .
H27A H 1.2721 -0.0125 1.0126 0.034 Uiso 1 1 calc R . .
C28 C 1.2742(3) 0.0549(2) 0.95361(17) 0.0243(10) Uani 1 1 d . . .
C29 C 1.2194(4) 0.0778(2) 0.70904(18) 0.0304(11) Uani 1 1 d . . .
H29A H 1.2136 0.0520 0.6766 0.046 Uiso 1 1 calc R . .
H29B H 1.2331 0.0478 0.7384 0.046 Uiso 1 1 calc R . .
H29C H 1.2730 0.1098 0.7056 0.046 Uiso 1 1 calc R . .
C30 C 0.8739(4) 0.1301(2) 0.65379(18) 0.0331(12) Uani 1 1 d . . .
H30A H 0.8172 0.1562 0.6653 0.050 Uiso 1 1 calc R . .
H30B H 0.8559 0.0831 0.6522 0.050 Uiso 1 1 calc R . .
H30C H 0.8945 0.1451 0.6189 0.050 Uiso 1 1 calc R . .
C31 C 1.0100(3) 0.2378(2) 0.81650(17) 0.0298(11) Uani 1 1 d . . .
H31A H 1.0694 0.2387 0.8381 0.045 Uiso 1 1 calc R . .
H31B H 0.9543 0.2236 0.8380 0.045 Uiso 1 1 calc R . .
H31C H 0.9972 0.2822 0.8025 0.045 Uiso 1 1 calc R . .
C32 C 1.2024(4) 0.2369(2) 0.96975(18) 0.0284(11) Uani 1 1 d . . .
H32A H 1.1809 0.2592 1.0019 0.043 Uiso 1 1 calc R . .
H32B H 1.1501 0.2392 0.9435 0.043 Uiso 1 1 calc R . .
H32C H 1.2612 0.2588 0.9562 0.043 Uiso 1 1 calc R . .
C33 C 1.2033(5) 0.0486(3) 1.09825(19) 0.0453(15) Uani 1 1 d . . .
H33A H 1.2180 0.0010 1.0996 0.068 Uiso 1 1 calc R . .
H33B H 1.1340 0.0557 1.1066 0.068 Uiso 1 1 calc R . .
H33C H 1.2440 0.0721 1.1239 0.068 Uiso 1 1 calc R . .
C34 C 1.3064(4) 0.0070(2) 0.91161(19) 0.0308(11) Uani 1 1 d . . .
H34A H 1.3139 0.0307 0.8783 0.046 Uiso 1 1 calc R . .
H34B H 1.2571 -0.0279 0.9077 0.046 Uiso 1 1 calc R . .
H34C H 1.3692 -0.0129 0.9216 0.046 Uiso 1 1 calc R . .
C41 C 0.6981(3) -0.0700(2) 0.86889(16) 0.0211(9) Uani 1 1 d . . .
C42 C 0.6041(3) -0.0670(2) 0.88969(17) 0.0230(10) Uani 1 1 d . . .
C43 C 0.5302(4) -0.0981(2) 0.86110(17) 0.0248(10) Uani 1 1 d . . .
H43A H 0.4649 -0.0966 0.8739 0.030 Uiso 1 1 calc R . .
C44 C 0.5495(4) -0.1309(2) 0.81481(18) 0.0291(11) Uani 1 1 d . . .
H44A H 0.4977 -0.1519 0.7962 0.035 Uiso 1 1 calc R . .
C45 C 0.6441(4) -0.1335(2) 0.79537(18) 0.0254(10) Uani 1 1 d . . .
H45A H 0.6569 -0.1569 0.7638 0.031 Uiso 1 1 calc R . .
C46 C 0.7202(3) -0.1022(2) 0.82141(16) 0.0225(10) Uani 1 1 d . . .
C47 C 0.8215(3) -0.1008(2) 0.80039(16) 0.0234(10) Uani 1 1 d . . .
C48 C 0.8547(4) -0.0449(2) 0.77260(19) 0.0334(12) Uani 1 1 d . . .
C49 C 0.9518(4) -0.0435(2) 0.7558(2) 0.0422(14) Uani 1 1 d . . .
H49A H 0.9753 -0.0050 0.7384 0.051 Uiso 1 1 calc R . .
C50 C 1.0145(4) -0.0952(3) 0.7634(2) 0.0452(15) Uani 1 1 d . . .
C51 C 0.9819(4) -0.1503(2) 0.7915(2) 0.0379(13) Uani 1 1 d . . .
H51A H 1.0259 -0.1857 0.7983 0.045 Uiso 1 1 calc R . .
C52 C 0.8870(4) -0.1540(2) 0.80963(17) 0.0254(10) Uani 1 1 d . . .
C53 C 0.5799(3) -0.0313(2) 0.93957(17) 0.0212(9) Uani 1 1 d . . .
C54 C 0.5670(3) -0.0676(2) 0.98574(18) 0.0234(10) Uani 1 1 d . . .
C55 C 0.5369(3) -0.0335(2) 1.03095(16) 0.0283(10) Uani 1 1 d . . .
H55A H 0.5265 -0.0579 1.0624 0.034 Uiso 1 1 calc R . .
C56 C 0.5219(3) 0.0344(2) 1.03134(18) 0.0310(11) Uani 1 1 d . . .
C57 C 0.5385(4) 0.0694(2) 0.98525(19) 0.0327(11) Uani 1 1 d . . .
H57A H 0.5304 0.1162 0.9852 0.039 Uiso 1 1 calc R . .
C58 C 0.5666(3) 0.0378(2) 0.93909(18) 0.0268(10) Uani 1 1 d . . .
C59 C 0.7884(4) 0.0138(2) 0.7631(2) 0.0414(13) Uani 1 1 d . . .
H59A H 0.8241 0.0478 0.7434 0.062 Uiso 1 1 calc R . .
H59B H 0.7672 0.0322 0.7968 0.062 Uiso 1 1 calc R . .
H59C H 0.7310 -0.0005 0.7430 0.062 Uiso 1 1 calc R . .
C60 C 1.1198(5) -0.0921(3) 0.7437(3) 0.076(2) Uani 1 1 d . . .
H60A H 1.1305 -0.0500 0.7253 0.114 Uiso 1 1 calc R . .
H60B H 1.1319 -0.1291 0.7197 0.114 Uiso 1 1 calc R . .
H60C H 1.1649 -0.0951 0.7736 0.114 Uiso 1 1 calc R . .
C61 C 0.8521(4) -0.2141(2) 0.84040(18) 0.0291(11) Uani 1 1 d . . .
H61A H 0.9056 -0.2463 0.8433 0.044 Uiso 1 1 calc R . .
H61B H 0.7966 -0.2345 0.8222 0.044 Uiso 1 1 calc R . .
H61C H 0.8317 -0.2001 0.8756 0.044 Uiso 1 1 calc R . .
C62 C 0.5856(4) -0.1417(2) 0.98691(18) 0.0291(11) Uani 1 1 d . . .
H62A H 0.6061 -0.1567 0.9520 0.044 Uiso 1 1 calc R . .
H62B H 0.5254 -0.1648 0.9971 0.044 Uiso 1 1 calc R . .
H62C H 0.6374 -0.1516 1.0124 0.044 Uiso 1 1 calc R . .
C63 C 0.4880(4) 0.0690(3) 1.0808(2) 0.0434(14) Uani 1 1 d . . .
H63A H 0.4815 0.1166 1.0741 0.065 Uiso 1 1 calc R . .
H63B H 0.5360 0.0618 1.1088 0.065 Uiso 1 1 calc R . .
H63C H 0.4244 0.0509 1.0916 0.065 Uiso 1 1 calc R . .
C64 C 0.5789(4) 0.0768(2) 0.88944(19) 0.0325(12) Uani 1 1 d . . .
H64A H 0.5665 0.1238 0.8965 0.049 Uiso 1 1 calc R . .
H64B H 0.5324 0.0608 0.8631 0.049 Uiso 1 1 calc R . .
H64C H 0.6459 0.0713 0.8763 0.049 Uiso 1 1 calc R . .
C71 C 1.0374(3) -0.10303(19) 1.07572(15) 0.0198(9) Uani 1 1 d . . .
C72 C 0.9858(3) -0.0907(2) 1.12225(16) 0.0227(10) Uani 1 1 d . . .
C73 C 0.9948(3) -0.1379(2) 1.16215(17) 0.0249(10) Uani 1 1 d . . .
H73A H 0.9610 -0.1316 1.1943 0.030 Uiso 1 1 calc R . .
C74 C 1.0525(4) -0.1936(2) 1.15535(17) 0.0255(11) Uani 1 1 d . . .
H74A H 1.0583 -0.2247 1.1832 0.031 Uiso 1 1 calc R . .
C75 C 1.1018(3) -0.2050(2) 1.10902(17) 0.0258(10) Uani 1 1 d . . .
H75A H 1.1406 -0.2438 1.1052 0.031 Uiso 1 1 calc R . .
C76 C 1.0950(3) -0.15974(19) 1.06762(16) 0.0204(9) Uani 1 1 d . . .
C77 C 1.1457(3) -0.1718(2) 1.01645(17) 0.0210(9) Uani 1 1 d . . .
C78 C 1.2486(3) -0.1659(2) 1.01311(18) 0.0239(10) Uani 1 1 d . . .
C79 C 1.2933(4) -0.1772(2) 0.96518(18) 0.0320(11) Uani 1 1 d . . .
H79A H 1.3625 -0.1732 0.9629 0.038 Uiso 1 1 calc R . .
C80 C 1.2419(4) -0.1939(2) 0.92080(18) 0.0354(12) Uani 1 1 d . . .
C81 C 1.1408(4) -0.1989(2) 0.92445(18) 0.0323(12) Uani 1 1 d . . .
H81A H 1.1044 -0.2098 0.8939 0.039 Uiso 1 1 calc R . .
C82 C 1.0904(3) -0.1885(2) 0.97159(17) 0.0244(10) Uani 1 1 d . . .
C83 C 0.9202(3) -0.0324(2) 1.12791(16) 0.0212(9) Uani 1 1 d . . .
C84 C 0.8330(3) -0.0295(2) 1.09953(17) 0.0239(10) Uani 1 1 d . . .
C85 C 0.7717(3) 0.0251(2) 1.10556(17) 0.0265(10) Uani 1 1 d . . .
H85A H 0.7110 0.0259 1.0873 0.032 Uiso 1 1 calc R . .
C86 C 0.7964(4) 0.0785(2) 1.13751(18) 0.0287(11) Uani 1 1 d . . .
C87 C 0.8848(4) 0.0747(2) 1.16483(17) 0.0272(11) Uani 1 1 d . . .
H87A H 0.9043 0.1113 1.1859 0.033 Uiso 1 1 calc R . .
C88 C 0.9446(3) 0.0199(2) 1.16231(16) 0.0250(10) Uani 1 1 d . . .
C89 C 1.3087(3) -0.1474(2) 1.05999(19) 0.0310(10) Uani 1 1 d . . .
H89A H 1.3781 -0.1460 1.0502 0.046 Uiso 1 1 calc R . .
H89B H 1.2990 -0.1803 1.0878 0.046 Uiso 1 1 calc R . .
H89C H 1.2883 -0.1036 1.0727 0.046 Uiso 1 1 calc R . .
C90 C 1.2915(5) -0.2039(3) 0.8677(2) 0.0604(19) Uani 1 1 d . . .
H90A H 1.2420 -0.2151 0.8413 0.091 Uiso 1 1 calc R . .
H90B H 1.3392 -0.2400 0.8703 0.091 Uiso 1 1 calc R . .
H90C H 1.3251 -0.1630 0.8574 0.091 Uiso 1 1 calc R . .
C91 C 0.9804(4) -0.1952(2) 0.97318(18) 0.0312(11) Uani 1 1 d . . .
H91A H 0.9562 -0.2072 0.9382 0.047 Uiso 1 1 calc R . .
H91B H 0.9513 -0.1530 0.9840 0.047 Uiso 1 1 calc R . .
H91C H 0.9623 -0.2299 0.9983 0.047 Uiso 1 1 calc R . .
C92 C 0.8024(3) -0.0846(2) 1.06251(18) 0.0282(10) Uani 1 1 d . . .
H92A H 0.7395 -0.0733 1.0462 0.042 Uiso 1 1 calc R . .
H92B H 0.7955 -0.1261 1.0822 0.042 Uiso 1 1 calc R . .
H92C H 0.8522 -0.0901 1.0352 0.042 Uiso 1 1 calc R . .
C93 C 0.7281(4) 0.1377(2) 1.1428(2) 0.0398(13) Uani 1 1 d . . .
H93A H 0.7571 0.1702 1.1668 0.060 Uiso 1 1 calc R . .
H93B H 0.6648 0.1229 1.1567 0.060 Uiso 1 1 calc R . .
H93C H 0.7185 0.1581 1.1083 0.060 Uiso 1 1 calc R . .
C94 C 1.0344(4) 0.0170(2) 1.19753(16) 0.0301(10) Uani 1 1 d . . .
H94A H 1.0381 0.0577 1.2185 0.045 Uiso 1 1 calc R . .
H94B H 1.0934 0.0130 1.1759 0.045 Uiso 1 1 calc R . .
H94C H 1.0294 -0.0214 1.2209 0.045 Uiso 1 1 calc R . .

loop_
_atom_site_aniso_label
_atom_site_aniso_U_11
_atom_site_aniso_U_22
_atom_site_aniso_U_33
_atom_site_aniso_U_23
_atom_site_aniso_U_13
_atom_site_aniso_U_12
Cu1 0.0187(3) 0.0237(3) 0.0236(3) 0.0048(2) 0.0000(2) -0.0040(2)
S1 0.0243(7) 0.0234(6) 0.0375(7) 0.0031(5) 0.0019(5) -0.0034(5)
F1 0.048(2) 0.0397(17) 0.0303(15) -0.0064(12) 0.0009(13) -0.0129(14)
F2 0.0336(17) 0.0486(18) 0.0442(17) 0.0070(14) -0.0003(14) 0.0121(14)
F3 0.0440(19) 0.073(2) 0.0265(15) 0.0041(14) 0.0109(14) 0.0032(16)
O1 0.038(2) 0.057(2) 0.063(2) -0.014(2) 0.012(2) -0.026(2)
O2 0.038(2) 0.0382(19) 0.0292(18) -0.0054(15) 0.0064(16) -0.0035(16)
O3 0.037(2) 0.048(2) 0.055(2) 0.0230(18) 0.0010(18) 0.0107(18)
N1 0.020(2) 0.0237(19) 0.0199(18) 0.0037(16) 0.0025(16) -0.0042(16)
N2 0.018(2) 0.0194(19) 0.0245(18) -0.0030(15) 0.0003(16) -0.0011(15)
N3 0.017(2) 0.0168(17) 0.0220(18) -0.0008(15) -0.0001(17) -0.0022(15)
C1 0.025(3) 0.025(2) 0.024(2) 0.0045(19) -0.003(2) -0.001(2)
C2 0.025(3) 0.024(2) 0.032(2) 0.001(2) 0.010(2) 0.000(2)
C3 0.018(2) 0.017(2) 0.029(2) -0.002(2) 0.0049(18) -0.0039(19)
C4 0.039(3) 0.035(3) 0.041(3) -0.004(2) 0.009(3) 0.010(2)
C5 0.039(3) 0.041(3) 0.039(3) -0.002(2) 0.001(3) 0.016(3)
C6 0.027(3) 0.050(3) 0.040(3) -0.002(2) -0.002(3) 0.000(3)
C7 0.038(3) 0.032(3) 0.043(3) -0.001(2) 0.005(3) 0.000(2)
C8 0.043(3) 0.039(3) 0.031(3) 0.002(2) 0.010(3) 0.008(2)
C9 0.042(3) 0.040(3) 0.029(3) -0.007(2) 0.008(2) 0.000(2)
C10 0.027(3) 0.046(3) 0.018(2) 0.006(2) -0.002(2) -0.003(2)
C11 0.021(2) 0.016(2) 0.027(2) -0.0025(18) 0.000(2) -0.0041(18)
C12 0.019(2) 0.019(2) 0.023(2) 0.0002(18) -0.0001(19) 0.0010(18)
C13 0.019(3) 0.027(2) 0.031(2) 0.000(2) -0.002(2) -0.0040(19)
C14 0.016(2) 0.032(3) 0.037(3) 0.001(2) 0.000(2) -0.004(2)
C15 0.023(3) 0.029(2) 0.028(2) 0.009(2) 0.004(2) -0.005(2)
C16 0.019(2) 0.020(2) 0.019(2) -0.0021(17) -0.0038(18) -0.0041(18)
C17 0.021(2) 0.019(2) 0.020(2) 0.0040(17) 0.0007(18) -0.0053(18)
C18 0.022(3) 0.022(2) 0.019(2) 0.0036(18) 0.0026(19) -0.0036(19)
C19 0.035(3) 0.022(2) 0.017(2) -0.0009(17) 0.003(2) -0.004(2)
C20 0.025(3) 0.024(2) 0.019(2) 0.0044(17) -0.001(2) -0.007(2)
C21 0.023(3) 0.024(2) 0.023(2) 0.0037(18) 0.0023(19) -0.0020(19)
C22 0.021(2) 0.019(2) 0.019(2) 0.0023(17) -0.0017(19) -0.0039(19)
C23 0.009(2) 0.028(2) 0.024(2) 0.0055(19) -0.0048(18) -0.0041(17)
C24 0.019(2) 0.024(2) 0.026(2) -0.0027(19) -0.0034(19) -0.0039(19)
C25 0.028(3) 0.029(2) 0.022(2) -0.0036(19) -0.002(2) -0.003(2)
C26 0.031(3) 0.033(3) 0.024(2) 0.004(2) -0.006(2) -0.011(2)
C27 0.026(3) 0.023(2) 0.035(2) 0.012(2) -0.006(2) -0.003(2)
C28 0.019(2) 0.024(2) 0.030(2) 0.0002(19) -0.0043(19) -0.0001(18)
C29 0.030(3) 0.029(3) 0.032(3) -0.002(2) 0.004(2) 0.000(2)
C30 0.035(3) 0.036(3) 0.028(2) 0.001(2) -0.006(2) -0.006(2)
C31 0.028(3) 0.035(3) 0.027(2) -0.001(2) 0.000(2) -0.001(2)
C32 0.026(3) 0.028(2) 0.031(3) 0.001(2) -0.002(2) -0.005(2)
C33 0.067(4) 0.042(3) 0.027(3) 0.004(2) -0.003(3) -0.010(3)
C34 0.028(3) 0.026(2) 0.038(3) 0.002(2) 0.004(2) 0.006(2)
C41 0.022(2) 0.017(2) 0.024(2) 0.0045(18) -0.0024(19) 0.0011(18)
C42 0.021(3) 0.016(2) 0.032(2) 0.0078(19) -0.006(2) -0.0031(18)
C43 0.020(2) 0.021(2) 0.033(2) 0.0003(19) -0.005(2) -0.003(2)
C44 0.028(3) 0.023(2) 0.036(3) 0.002(2) -0.015(2) -0.006(2)
C45 0.032(3) 0.015(2) 0.029(2) 0.0005(19) -0.004(2) -0.002(2)
C46 0.024(3) 0.018(2) 0.025(2) 0.0063(19) -0.004(2) -0.0029(18)
C47 0.029(3) 0.018(2) 0.023(2) -0.0042(19) 0.005(2) -0.0031(19)
C48 0.046(3) 0.022(2) 0.032(3) -0.003(2) 0.009(2) -0.002(2)
C49 0.055(4) 0.021(2) 0.050(3) 0.000(2) 0.028(3) -0.008(2)
C50 0.043(4) 0.033(3) 0.059(4) -0.004(3) 0.027(3) 0.000(2)
C51 0.035(3) 0.027(3) 0.051(3) -0.005(2) 0.012(3) 0.003(2)
C52 0.031(3) 0.020(2) 0.025(2) -0.0072(19) 0.006(2) -0.003(2)
C53 0.013(2) 0.022(2) 0.028(2) -0.001(2) -0.0012(19) -0.0011(17)
C54 0.017(2) 0.023(2) 0.030(2) 0.0001(19) -0.0035(19) -0.0003(18)
C55 0.023(2) 0.038(3) 0.023(2) 0.000(2) -0.002(2) -0.004(2)
C56 0.021(3) 0.038(3) 0.034(2) -0.011(2) -0.007(2) 0.004(2)
C57 0.029(3) 0.026(2) 0.043(3) -0.003(2) -0.005(3) 0.006(2)
C58 0.020(2) 0.026(2) 0.034(2) 0.000(2) 0.002(2) -0.0003(18)
C59 0.056(4) 0.029(3) 0.040(3) 0.006(2) 0.010(3) -0.004(3)
C60 0.050(4) 0.062(4) 0.116(6) -0.010(4) 0.052(4) -0.006(3)
C61 0.032(3) 0.025(2) 0.031(3) -0.001(2) 0.001(2) -0.002(2)
C62 0.030(3) 0.029(3) 0.028(2) 0.004(2) 0.000(2) -0.004(2)
C63 0.031(3) 0.059(3) 0.040(3) -0.014(3) 0.001(2) 0.013(3)
C64 0.033(3) 0.020(2) 0.044(3) 0.003(2) 0.005(2) 0.001(2)
C71 0.020(2) 0.0176(19) 0.021(2) 0.0030(16) -0.0031(19) -0.0021(19)
C72 0.024(3) 0.021(2) 0.023(2) 0.0028(18) 0.0004(19) -0.0020(19)
C73 0.025(3) 0.026(2) 0.024(2) 0.0015(19) -0.0016(19) -0.0022(19)
C74 0.034(3) 0.018(2) 0.024(2) 0.0035(18) -0.004(2) -0.008(2)
C75 0.023(3) 0.024(2) 0.031(2) 0.002(2) -0.009(2) 0.0003(19)
C76 0.017(2) 0.021(2) 0.023(2) -0.0011(18) -0.0025(19) -0.0035(17)
C77 0.021(2) 0.016(2) 0.026(2) 0.0016(18) 0.0007(19) 0.0034(18)
C78 0.022(3) 0.013(2) 0.037(3) -0.0026(19) 0.001(2) 0.0025(18)
C79 0.032(3) 0.024(2) 0.040(3) -0.003(2) 0.006(2) -0.001(2)
C80 0.049(4) 0.026(3) 0.031(3) -0.007(2) 0.013(2) -0.005(2)
C81 0.039(3) 0.026(2) 0.032(3) -0.007(2) 0.000(2) -0.007(2)
C82 0.022(3) 0.021(2) 0.030(2) 0.0004(19) 0.002(2) 0.0020(19)
C83 0.021(2) 0.019(2) 0.024(2) 0.0035(19) 0.0004(18) -0.0024(19)
C84 0.018(2) 0.025(2) 0.029(2) 0.001(2) 0.0049(19) -0.005(2)
C85 0.022(2) 0.024(2) 0.034(2) 0.007(2) 0.003(2) -0.006(2)
C86 0.028(3) 0.024(2) 0.034(3) 0.004(2) 0.009(2) -0.001(2)
C87 0.033(3) 0.022(2) 0.027(2) -0.0045(19) 0.004(2) -0.007(2)
C88 0.026(3) 0.026(2) 0.023(2) 0.000(2) 0.0052(18) -0.004(2)
C89 0.025(3) 0.027(2) 0.041(3) 0.002(2) 0.003(2) -0.001(2)
C90 0.075(5) 0.060(4) 0.046(3) -0.026(3) 0.030(3) -0.019(4)
C91 0.030(3) 0.031(3) 0.032(2) -0.007(2) -0.009(2) -0.002(2)
C92 0.023(3) 0.032(2) 0.029(2) 0.000(2) 0.000(2) 0.000(2)
C93 0.033(3) 0.030(3) 0.057(3) 0.009(2) 0.006(3) 0.004(2)
C94 0.026(3) 0.037(3) 0.028(2) -0.004(2) 0.000(2) -0.003(2)

loop_
_atom_type_symbol
_atom_type_description
_atom_type_scat_dispersion_real
_atom_type_scat_dispersion_imag
_atom_type_scat_source
C C 0.0033 0.0016 'International Tables Vol C Tables 4.2.6.8 and 6.1.1.4'
H H 0.0000 0.0000 'International Tables Vol C Tables 4.2.6.8 and 6.1.1.4'
N N 0.0061 0.0033 'International Tables Vol C Tables 4.2.6.8 and 6.1.1.4'
Cu Cu 0.3201 1.2651 'International Tables Vol C Tables 4.2.6.8 and 6.1.1.4'
S S 0.1246 0.1234 'International Tables Vol C Tables 4.2.6.8 and 6.1.1.4'
O O 0.0106 0.0060 'International Tables Vol C Tables 4.2.6.8 and 6.1.1.4'
F F 0.0171 0.0103 'International Tables Vol C Tables 4.2.6.8 and 6.1.1.4'

loop_
_geom_angle_atom_site_label_1
_geom_angle_atom_site_label_2
_geom_angle_atom_site_label_3
_geom_angle
_geom_angle_site_symmetry_1
_geom_angle_site_symmetry_3
_geom_angle_publ_flag
C1 Cu1 C2 122.00(19) . . ?
C1 Cu1 C3 121.69(18) . . ?
C2 Cu1 C3 111.44(18) . . ?
O1 S1 O2 115.7(2) . . ?
O1 S1 O3 116.3(2) . . ?
O2 S1 O3 114.7(2) . . ?
O1 S1 C10 102.4(2) . . ?
O2 S1 C10 102.7(2) . . ?
O3 S1 C10 102.0(2) . . ?
C1 N1 C11 165.7(4) . . ?
C2 N2 C41 170.8(4) . . ?
C3 N3 C71 174.0(4) . . ?
N1 C1 Cu1 175.3(4) . . ?
N2 C2 Cu1 179.3(4) . . ?
N3 C3 Cu1 168.6(4) . . ?
C9 C4 C5 120.5(5) . . ?
C6 C5 C4 120.1(5) . . ?
C5 C6 C7 118.5(5) . . ?
C8 C7 C6 122.0(5) . . ?
C7 C8 C9 118.8(5) . . ?
C4 C9 C8 120.0(5) . . ?
F3 C10 F1 106.7(4) . . ?
F3 C10 F2 106.4(4) . . ?
F1 C10 F2 106.1(4) . . ?
F3 C10 S1 112.2(3) . . ?
F1 C10 S1 112.5(3) . . ?
F2 C10 S1 112.5(3) . . ?
C16 C11 N1 120.1(4) . . ?
C16 C11 C12 123.2(4) . . ?
N1 C11 C12 116.7(4) . . ?
C13 C12 C11 117.7(4) . . ?
C13 C12 C23 123.4(4) . . ?
C11 C12 C23 118.9(4) . . ?
C14 C13 C12 121.1(4) . . ?
C13 C14 C15 119.9(4) . . ?
C14 C15 C16 121.7(4) . . ?
C11 C16 C15 116.5(4) . . ?
C11 C16 C17 122.9(4) . . ?
C15 C16 C17 120.6(4) . . ?
C22 C17 C18 120.7(4) . . ?
C22 C17 C16 120.1(4) . . ?
C18 C17 C16 119.2(4) . . ?
C19 C18 C17 118.7(4) . . ?
C19 C18 C29 119.6(4) . . ?
C17 C18 C29 121.7(4) . . ?
C18 C19 C20 122.5(4) . . ?
C21 C20 C19 117.2(4) . . ?
C21 C20 C30 121.6(4) . . ?
C19 C20 C30 121.2(4) . . ?
C20 C21 C22 122.7(4) . . ?
C17 C22 C21 118.1(4) . . ?
C17 C22 C31 122.3(4) . . ?
C21 C22 C31 119.5(4) . . ?
C24 C23 C28 121.2(4) . . ?
C24 C23 C12 118.4(4) . . ?
C28 C23 C12 120.2(4) . . ?
C23 C24 C25 118.7(4) . . ?
C23 C24 C32 121.7(4) . . ?
C25 C24 C32 119.6(4) . . ?
C26 C25 C24 121.5(4) . . ?
C25 C26 C27 118.4(4) . . ?
C25 C26 C33 120.6(4) . . ?
C27 C26 C33 121.0(4) . . ?
C28 C27 C26 121.8(4) . . ?
C27 C28 C23 118.2(4) . . ?
C27 C28 C34 120.0(4) . . ?
C23 C28 C34 121.8(4) . . ?
C42 C41 N2 119.7(4) . . ?
C42 C41 C46 123.1(4) . . ?
N2 C41 C46 117.2(4) . . ?
C41 C42 C43 116.7(4) . . ?
C41 C42 C53 123.3(4) . . ?
C43 C42 C53 120.0(4) . . ?
C44 C43 C42 121.8(5) . . ?
C43 C44 C45 120.1(4) . . ?
C44 C45 C46 120.8(4) . . ?
C45 C46 C41 117.5(4) . . ?
C45 C46 C47 122.4(4) . . ?
C41 C46 C47 120.1(4) . . ?
C48 C47 C52 119.2(4) . . ?
C48 C47 C46 119.9(4) . . ?
C52 C47 C46 120.9(4) . . ?
C49 C48 C47 118.5(5) . . ?
C49 C48 C59 120.4(4) . . ?
C47 C48 C59 121.0(5) . . ?
C50 C49 C48 122.5(5) . . ?
C49 C50 C51 118.8(5) . . ?
C49 C50 C60 120.9(5) . . ?
C51 C50 C60 120.2(5) . . ?
C52 C51 C50 121.1(5) . . ?
C51 C52 C47 119.7(4) . . ?
C51 C52 C61 120.8(4) . . ?
C47 C52 C61 119.5(4) . . ?
C54 C53 C58 120.7(4) . . ?
C54 C53 C42 119.4(4) . . ?
C58 C53 C42 119.8(4) . . ?
C53 C54 C55 118.2(4) . . ?
C53 C54 C62 120.8(4) . . ?
C55 C54 C62 121.0(4) . . ?
C56 C55 C54 122.2(4) . . ?
C55 C56 C57 118.2(4) . . ?
C55 C56 C63 120.4(4) . . ?
C57 C56 C63 121.4(4) . . ?
C58 C57 C56 121.8(4) . . ?
C57 C58 C53 118.9(4) . . ?
C57 C58 C64 120.2(4) . . ?
C53 C58 C64 120.9(4) . . ?
C72 C71 C76 123.4(4) . . ?
C72 C71 N3 118.3(4) . . ?
C76 C71 N3 118.2(4) . . ?
C73 C72 C71 116.8(4) . . ?
C73 C72 C83 121.4(4) . . ?
C71 C72 C83 121.7(4) . . ?
C74 C73 C72 120.8(4) . . ?
C75 C74 C73 121.3(4) . . ?
C74 C75 C76 120.4(4) . . ?
C75 C76 C71 117.2(4) . . ?
C75 C76 C77 121.4(4) . . ?
C71 C76 C77 121.3(4) . . ?
C82 C77 C78 120.2(4) . . ?
C82 C77 C76 119.9(4) . . ?
C78 C77 C76 119.9(4) . . ?
C79 C78 C77 118.6(4) . . ?
C79 C78 C89 120.2(4) . . ?
C77 C78 C89 121.2(4) . . ?
C80 C79 C78 122.8(5) . . ?
C79 C80 C81 118.1(4) . . ?
C79 C80 C90 122.4(5) . . ?
C81 C80 C90 119.4(5) . . ?
C80 C81 C82 122.4(5) . . ?
C81 C82 C77 117.9(4) . . ?
C81 C82 C91 119.9(4) . . ?
C77 C82 C91 122.1(4) . . ?
C84 C83 C88 119.5(4) . . ?
C84 C83 C72 119.8(4) . . ?
C88 C83 C72 120.6(4) . . ?
C85 C84 C83 119.3(4) . . ?
C85 C84 C92 118.8(4) . . ?
C83 C84 C92 121.8(4) . . ?
C84 C85 C86 122.0(4) . . ?
C85 C86 C87 117.4(4) . . ?
C85 C86 C93 120.7(5) . . ?
C87 C86 C93 121.8(4) . . ?
C88 C87 C86 122.2(4) . . ?
C87 C88 C83 119.3(4) . . ?
C87 C88 C94 118.7(4) . . ?
C83 C88 C94 122.0(4) . . ?

loop_
_geom_bond_atom_site_label_1
_geom_bond_atom_site_label_2
_geom_bond_distance
_geom_bond_site_symmetry_2
_geom_bond_publ_flag
Cu1 C1 1.921(5) . ?
Cu1 C2 1.923(5) . ?
Cu1 C3 1.939(4) . ?
S1 O1 1.444(4) . ?
S1 O2 1.447(3) . ?
S1 O3 1.446(4) . ?
S1 C10 1.811(5) . ?
F1 C10 1.340(6) . ?
F2 C10 1.342(5) . ?
F3 C10 1.339(5) . ?
N1 C1 1.160(5) . ?
N1 C11 1.408(5) . ?
N2 C2 1.169(6) . ?
N2 C41 1.401(5) . ?
N3 C3 1.150(5) . ?
N3 C71 1.410(5) . ?
C4 C9 1.369(7) . ?
C4 C5 1.378(7) . ?
C5 C6 1.369(7) . ?
C6 C7 1.385(7) . ?
C7 C8 1.359(7) . ?
C8 C9 1.381(7) . ?
C11 C16 1.387(6) . ?
C11 C12 1.412(6) . ?
C12 C13 1.380(6) . ?
C12 C23 1.507(6) . ?
C13 C14 1.378(6) . ?
C14 C15 1.391(6) . ?
C15 C16 1.399(6) . ?
C16 C17 1.493(6) . ?
C17 C22 1.394(6) . ?
C17 C18 1.408(6) . ?
C18 C19 1.375(6) . ?
C18 C29 1.522(6) . ?
C19 C20 1.399(6) . ?
C20 C21 1.382(6) . ?
C20 C30 1.508(6) . ?
C21 C22 1.399(6) . ?
C22 C31 1.517(6) . ?
C23 C24 1.392(6) . ?
C23 C28 1.394(6) . ?
C24 C25 1.396(6) . ?
C24 C32 1.510(6) . ?
C25 C26 1.378(6) . ?
C26 C27 1.398(7) . ?
C26 C33 1.509(6) . ?
C27 C28 1.387(6) . ?
C28 C34 1.508(6) . ?
C41 C42 1.390(6) . ?
C41 C46 1.407(6) . ?
C42 C43 1.394(6) . ?
C42 C53 1.498(6) . ?
C43 C44 1.379(6) . ?
C44 C45 1.384(7) . ?
C45 C46 1.384(6) . ?
C46 C47 1.483(6) . ?
C47 C48 1.407(6) . ?
C47 C52 1.416(6) . ?
C48 C49 1.393(7) . ?
C48 C59 1.509(7) . ?
C49 C50 1.363(7) . ?
C50 C51 1.393(7) . ?
C50 C60 1.524(8) . ?
C51 C52 1.378(7) . ?
C52 C61 1.519(6) . ?
C53 C54 1.398(6) . ?
C53 C58 1.404(6) . ?
C54 C55 1.403(6) . ?
C54 C62 1.516(6) . ?
C55 C56 1.385(7) . ?
C56 C57 1.390(7) . ?
C56 C63 1.515(6) . ?
C57 C58 1.393(6) . ?
C58 C64 1.500(6) . ?
C71 C72 1.402(6) . ?
C71 C76 1.403(6) . ?
C72 C73 1.399(6) . ?
C72 C83 1.484(6) . ?
C73 C74 1.384(6) . ?
C74 C75 1.379(6) . ?
C75 C76 1.398(6) . ?
C76 C77 1.497(6) . ?
C77 C82 1.411(6) . ?
C77 C78 1.412(6) . ?
C78 C79 1.385(6) . ?
C78 C89 1.497(7) . ?
C79 C80 1.374(7) . ?
C80 C81 1.386(7) . ?
C80 C90 1.528(7) . ?
C81 C82 1.401(6) . ?
C82 C91 1.508(6) . ?
C83 C84 1.394(6) . ?
C83 C88 1.411(6) . ?
C84 C85 1.391(6) . ?
C84 C92 1.517(6) . ?
C85 C86 1.392(6) . ?
C86 C87 1.395(7) . ?
C86 C93 1.521(7) . ?
C87 C88 1.377(6) . ?
C88 C94 1.520(6) . ?
